data_4319044
loop_
_publ_author_name
'Javier Tercero'
'Carmen Diaz'
'Joan Ribas'
'Eliseo Ruiz'
'Jos\'e Mah\'ia'
'Miguel Maestro'

_publ_section_title
;
 New Oxamidato-Bridged CuII-NiII Complexes: Supramolecular Structures with
 Thiocyanate Ligands and Hydrogen Bonds. Magnetostructural Studies: DFT
 Calculations
;
_journal_name_full 'Inorganic Chemistry'
_journal_page_first 6780
_journal_page_last 6789
_journal_paper_doi 10.1021/ic025910r
_journal_volume 41
_journal_year 2002
_chemical_formula_moiety 'C18 H40 Cu N6 Ni O2, C N S, F6 P, H2 O'
_chemical_formula_sum 'C19 H42 Cu F6 N7 Ni O3 P S'
_chemical_formula_weight 715.88
_chemical_name_systematic
; 
 ? 
;
_space_group_IT_number 2
_symmetry_cell_setting triclinic
_symmetry_space_group_name_Hall '-P 1'
_symmetry_space_group_name_H-M 'P -1'
_atom_sites_solution_hydrogens geom
_atom_sites_solution_primary direct
_atom_sites_solution_secondary difmap
_audit_creation_method SHELXL-97
_cell_angle_alpha 107.8300(10)
_cell_angle_beta 108.381(1)
_cell_angle_gamma 93.9150(10)
_cell_formula_units_Z 2
_cell_length_a 9.63900(10)
_cell_length_b 12.8160(10)
_cell_length_c 14.4453(2)
_cell_measurement_temperature 298(2)
_cell_volume 1585.04(13)
_computing_cell_refinement 'Bruker SAINT'
_computing_data_collection 'Bruker SMART'
_computing_data_reduction 'Bruker SAINT'
_computing_molecular_graphics 'Bruker SHELXTL'
_computing_publication_material 'Bruker SHELXTL'
_computing_structure_refinement 'SHELXL-97 (Sheldrick, 1997)'
_computing_structure_solution 'SHELXS-97 (Sheldrick, 1990)'
_diffrn_ambient_temperature 298(2)
_diffrn_measured_fraction_theta_full 0.986
_diffrn_measured_fraction_theta_max 0.986
_diffrn_measurement_device_type 'CCD area detector'
_diffrn_measurement_method 'phi and omega scans'
_diffrn_radiation_monochromator graphite
_diffrn_radiation_source 'fine-focus sealed tube'
_diffrn_radiation_type MoK\a
_diffrn_radiation_wavelength 0.71073
_diffrn_reflns_av_R_equivalents 0.0275
_diffrn_reflns_av_sigmaI/netI 0.0403
_diffrn_reflns_limit_h_max 12
_diffrn_reflns_limit_h_min -12
_diffrn_reflns_limit_k_max 17
_diffrn_reflns_limit_k_min -17
_diffrn_reflns_limit_l_max 19
_diffrn_reflns_limit_l_min -19
_diffrn_reflns_number 18221
_diffrn_reflns_theta_full 28.28
_diffrn_reflns_theta_max 28.28
_diffrn_reflns_theta_min 1.58
_diffrn_standards_decay_% 0.19
_exptl_absorpt_coefficient_mu 1.449
_exptl_absorpt_correction_T_max 0.7134
_exptl_absorpt_correction_T_min 0.6311
_exptl_absorpt_correction_type empirical
_exptl_absorpt_process_details Sadabs
_exptl_crystal_colour Violet
_exptl_crystal_density_diffrn 1.500
_exptl_crystal_density_method 'not measured'
_exptl_crystal_description Prism
_exptl_crystal_F_000 742
_exptl_crystal_size_max 0.35
_exptl_crystal_size_mid 0.30
_exptl_crystal_size_min 0.25
_refine_diff_density_max 0.573
_refine_diff_density_min -0.458
_refine_diff_density_rms 0.069
_refine_ls_extinction_method none
_refine_ls_goodness_of_fit_ref 1.028
_refine_ls_hydrogen_treatment mixed
_refine_ls_matrix_type full
_refine_ls_number_parameters 360
_refine_ls_number_reflns 7738
_refine_ls_number_restraints 0
_refine_ls_restrained_S_all 1.028
_refine_ls_R_factor_all 0.0658
_refine_ls_R_factor_gt 0.0415
_refine_ls_shift/su_max 0.001
_refine_ls_shift/su_mean 0.000
_refine_ls_structure_factor_coef Fsqd
_refine_ls_weighting_details 'calc w=1/[\s^2^(Fo^2^)+(0.0498P)^2^+0.8199P] where P=(Fo^2^+2Fc^2^)/3'
_refine_ls_weighting_scheme calc
_refine_ls_wR_factor_gt 0.1009
_refine_ls_wR_factor_ref 0.1132
_reflns_number_gt 5622
_reflns_number_total 7738
_reflns_threshold_expression >2sigma(I)
_cod_data_source_file ic025910r_s1_2.cif
_cod_data_source_block Complex2
_cod_depositor_comments
;
The following automatic conversions were performed:

'_symmetry_cell_setting' value 'Triclinic' changed to 'triclinic'
according to the built-in table from CIF Core dictionary named
'cif_core.dic' version 2.4.1 from 2010-06-29.

Automatic conversion script
Id: cif_fix_values 1646 2011-03-28 12:23:43Z adriana 
;
_cod_original_cell_volume 1585.02(3)
_cod_database_code 4319044

loop_
_symmetry_equiv_pos_as_xyz
'x, y, z'
'-x, -y, -z'

loop_
_atom_site_label
_atom_site_type_symbol
_atom_site_fract_x
_atom_site_fract_y
_atom_site_fract_z
_atom_site_U_iso_or_equiv
_atom_site_adp_type
_atom_site_occupancy
_atom_site_symmetry_multiplicity
_atom_site_calc_flag
_atom_site_refinement_flags
_atom_site_disorder_assembly
_atom_site_disorder_group
Cu1 Cu 0.56843(4) 0.09325(3) 0.33199(3) 0.03790(10) Uani 1 1 d . . .
Ni1 Ni 0.38947(4) 0.46886(3) 0.30385(3) 0.03806(10) Uani 1 1 d . . .
S1S S 0.54546(12) 0.86440(6) 0.49051(7) 0.0643(3) Uani 1 1 d . . .
P1 P 1.18976(11) 0.18680(8) 0.82385(8) 0.0644(3) Uani 1 1 d . . .
F1 F 1.0224(3) 0.1362(3) 0.7705(3) 0.1512(15) Uani 1 1 d . . .
F2 F 1.3633(3) 0.2361(2) 0.8750(2) 0.1019(8) Uani 1 1 d . . .
F3 F 1.2319(4) 0.0662(2) 0.8067(2) 0.1119(10) Uani 1 1 d . . .
F4 F 1.1625(4) 0.3080(3) 0.8440(3) 0.1419(13) Uani 1 1 d . . .
F5 F 1.1875(3) 0.1920(3) 0.9343(2) 0.1172(10) Uani 1 1 d . . .
F6 F 1.2031(3) 0.1778(2) 0.71465(19) 0.1032(8) Uani 1 1 d . . .
O1 O 0.3126(2) 0.30003(14) 0.24171(15) 0.0422(4) Uani 1 1 d . . .
O2 O 0.5749(2) 0.41750(14) 0.38453(14) 0.0410(4) Uani 1 1 d . . .
N1 N 0.4794(3) -0.07027(18) 0.26462(19) 0.0450(6) Uani 1 1 d . . .
H1A H 0.5386 -0.1032 0.2318 0.054 Uiso 1 1 calc R . .
H1B H 0.4861 -0.0973 0.3162 0.054 Uiso 1 1 calc R . .
N2 N 0.3975(2) 0.13804(17) 0.24786(18) 0.0402(5) Uani 1 1 d . . .
N3 N 0.7564(3) 0.0531(2) 0.4123(2) 0.0493(6) Uani 1 1 d . . .
H3A H 0.7303 0.0106 0.4457 0.059 Uiso 1 1 calc R . .
H3B H 0.7898 0.0092 0.3653 0.059 Uiso 1 1 calc R . .
N4 N 0.6560(2) 0.25197(17) 0.38200(17) 0.0381(5) Uani 1 1 d . . .
N5 N 0.4826(3) 0.4698(2) 0.1864(2) 0.0556(7) Uani 1 1 d . . .
N6 N 0.1927(3) 0.4954(2) 0.1996(2) 0.0574(7) Uani 1 1 d . . .
N1S N 0.4715(3) 0.6335(2) 0.3930(2) 0.0523(6) Uani 1 1 d . . .
C1 C 0.3246(4) -0.1095(2) 0.1896(3) 0.0544(8) Uani 1 1 d . . .
H1C H 0.2575 -0.1018 0.2282 0.065 Uiso 1 1 calc R . .
H1D H 0.3124 -0.1882 0.1508 0.065 Uiso 1 1 calc R . .
C2 C 0.2791(3) -0.0483(2) 0.1128(2) 0.0433(6) Uani 1 1 d . . .
C3 C 0.2584(3) 0.0690(2) 0.1674(2) 0.0467(7) Uani 1 1 d . . .
H3C H 0.2219 0.1047 0.1163 0.056 Uiso 1 1 calc R . .
H3D H 0.1843 0.0639 0.1990 0.056 Uiso 1 1 calc R . .
C4 C 0.8844(4) 0.1394(3) 0.4895(3) 0.0621(9) Uani 1 1 d . . .
H4A H 0.9710 0.1046 0.5054 0.074 Uiso 1 1 calc R . .
H4B H 0.8638 0.1695 0.5531 0.074 Uiso 1 1 calc R . .
C5 C 0.9217(3) 0.2357(3) 0.4546(3) 0.0498(7) Uani 1 1 d . . .
C6 C 0.8051(3) 0.3099(2) 0.4550(2) 0.0474(7) Uani 1 1 d . . .
H6A H 0.8020 0.3383 0.5246 0.057 Uiso 1 1 calc R . .
H6B H 0.8342 0.3732 0.4374 0.057 Uiso 1 1 calc R . .
C7 C 0.4086(3) 0.2456(2) 0.2750(2) 0.0355(5) Uani 1 1 d . . .
C8 C 0.5586(3) 0.3115(2) 0.35457(19) 0.0355(5) Uani 1 1 d . . .
C9 C 0.3716(6) 0.5063(4) 0.1132(3) 0.0918(14) Uani 1 1 d . . .
H9A H 0.3836 0.4811 0.0461 0.110 Uiso 1 1 calc R . .
H9B H 0.3879 0.5872 0.1379 0.110 Uiso 1 1 calc R . .
C10 C 0.2186(6) 0.4628(5) 0.1007(3) 0.1003(17) Uani 1 1 d . . .
H10A H 0.1490 0.4903 0.0528 0.120 Uiso 1 1 calc R . .
H10B H 0.1998 0.3821 0.0706 0.120 Uiso 1 1 calc R . .
C11 C 0.6264(5) 0.5470(4) 0.2302(4) 0.0950(15) Uani 1 1 d . . .
H11A H 0.6648 0.5441 0.1758 0.142 Uiso 1 1 calc R . .
H11B H 0.6955 0.5257 0.2824 0.142 Uiso 1 1 calc R . .
H11C H 0.6125 0.6216 0.2608 0.142 Uiso 1 1 calc R . .
C12 C 0.5073(5) 0.3597(3) 0.1303(3) 0.0706(10) Uani 1 1 d . . .
H12A H 0.5422 0.3650 0.0762 0.106 Uiso 1 1 calc R . .
H12B H 0.4157 0.3070 0.1001 0.106 Uiso 1 1 calc R . .
H12C H 0.5803 0.3353 0.1779 0.106 Uiso 1 1 calc R . .
C13 C 0.0579(4) 0.4216(4) 0.1864(4) 0.0977(16) Uani 1 1 d . . .
H13A H -0.0218 0.4201 0.1257 0.146 Uiso 1 1 calc R . .
H13B H 0.0301 0.4493 0.2464 0.146 Uiso 1 1 calc R . .
H13C H 0.0778 0.3476 0.1783 0.146 Uiso 1 1 calc R . .
C14 C 0.1641(5) 0.6094(3) 0.2294(3) 0.0905(15) Uani 1 1 d . . .
H14A H 0.0761 0.6145 0.1775 0.136 Uiso 1 1 calc R . .
H14B H 0.2471 0.6599 0.2351 0.136 Uiso 1 1 calc R . .
H14C H 0.1503 0.6287 0.2952 0.136 Uiso 1 1 calc R . .
C15 C 0.3909(4) -0.0435(3) 0.0598(3) 0.0663(9) Uani 1 1 d . . .
H15A H 0.4848 -0.0013 0.1107 0.099 Uiso 1 1 calc R . .
H15B H 0.3561 -0.0084 0.0090 0.099 Uiso 1 1 calc R . .
H15C H 0.4027 -0.1178 0.0262 0.099 Uiso 1 1 calc R . .
C16 C 0.1275(4) -0.1112(3) 0.0300(3) 0.0712(11) Uani 1 1 d . . .
H16A H 0.1369 -0.1847 -0.0076 0.107 Uiso 1 1 calc R . .
H16B H 0.0941 -0.0717 -0.0173 0.107 Uiso 1 1 calc R . .
H16C H 0.0566 -0.1164 0.0633 0.107 Uiso 1 1 calc R . .
C17 C 0.9393(5) 0.1943(3) 0.3493(3) 0.0797(12) Uani 1 1 d . . .
H17A H 0.8447 0.1562 0.2967 0.120 Uiso 1 1 calc R . .
H17B H 1.0086 0.1440 0.3504 0.120 Uiso 1 1 calc R . .
H17C H 0.9756 0.2565 0.3342 0.120 Uiso 1 1 calc R . .
C18 C 1.0693(4) 0.3079(3) 0.5385(3) 0.0750(11) Uani 1 1 d . . .
H18A H 1.0925 0.3733 0.5232 0.112 Uiso 1 1 calc R . .
H18B H 1.1478 0.2656 0.5389 0.112 Uiso 1 1 calc R . .
H18C H 1.0591 0.3295 0.6055 0.112 Uiso 1 1 calc R . .
C1S C 0.5027(3) 0.7282(2) 0.4341(2) 0.0436(6) Uani 1 1 d . . .
O1S O 0.2844(2) 0.45732(17) 0.41164(15) 0.0511(5) Uani 1 1 d . . .
H1SA H 0.2869 0.3916 0.4096 0.061 Uiso 1 1 d R . .
H1SB H 0.3200 0.4969 0.4760 0.061 Uiso 1 1 d R . .

loop_
_atom_site_aniso_label
_atom_site_aniso_U_11
_atom_site_aniso_U_22
_atom_site_aniso_U_33
_atom_site_aniso_U_23
_atom_site_aniso_U_13
_atom_site_aniso_U_12
Cu1 0.03781(18) 0.02743(16) 0.0425(2) 0.01196(14) 0.00672(14) 0.00511(13)
Ni1 0.0455(2) 0.02534(16) 0.03185(18) 0.00690(13) 0.00163(15) 0.00545(14)
S1S 0.1088(7) 0.0272(3) 0.0600(5) 0.0079(3) 0.0437(5) -0.0002(4)
P1 0.0632(6) 0.0596(6) 0.0604(6) 0.0042(4) 0.0246(5) 0.0122(4)
F1 0.0707(18) 0.204(4) 0.133(3) 0.030(3) 0.0143(18) -0.029(2)
F2 0.0709(15) 0.123(2) 0.0929(18) 0.0203(16) 0.0238(14) 0.0018(15)
F3 0.172(3) 0.0728(16) 0.098(2) 0.0283(15) 0.057(2) 0.0328(18)
F4 0.151(3) 0.088(2) 0.211(4) 0.037(2) 0.102(3) 0.064(2)
F5 0.131(2) 0.125(2) 0.0779(18) -0.0010(16) 0.0580(18) -0.0191(19)
F6 0.136(2) 0.106(2) 0.0702(15) 0.0348(15) 0.0334(16) 0.0322(17)
O1 0.0402(10) 0.0276(9) 0.0427(11) 0.0076(8) -0.0020(8) 0.0068(8)
O2 0.0441(10) 0.0248(8) 0.0374(10) 0.0055(7) -0.0014(8) 0.0013(8)
N1 0.0539(14) 0.0312(11) 0.0483(14) 0.0145(10) 0.0152(12) 0.0064(10)
N2 0.0354(11) 0.0269(10) 0.0446(13) 0.0081(9) 0.0012(10) 0.0006(9)
N3 0.0481(14) 0.0412(13) 0.0570(16) 0.0208(12) 0.0117(12) 0.0130(11)
N4 0.0347(11) 0.0289(11) 0.0401(12) 0.0090(9) 0.0028(9) 0.0029(9)
N5 0.0670(18) 0.0505(15) 0.0412(14) 0.0136(12) 0.0126(13) 0.0022(13)
N6 0.0630(17) 0.0462(14) 0.0441(15) 0.0095(12) -0.0018(13) 0.0196(13)
N1S 0.0673(17) 0.0310(12) 0.0462(14) 0.0086(11) 0.0086(13) 0.0068(11)
C1 0.0535(18) 0.0357(15) 0.068(2) 0.0178(15) 0.0167(16) -0.0037(13)
C2 0.0401(14) 0.0318(13) 0.0459(16) 0.0065(12) 0.0073(12) 0.0004(11)
C3 0.0356(14) 0.0330(14) 0.0540(18) 0.0056(13) 0.0036(13) 0.0000(11)
C4 0.0509(18) 0.0530(19) 0.066(2) 0.0235(17) -0.0040(16) 0.0109(15)
C5 0.0348(14) 0.0462(17) 0.0585(19) 0.0146(15) 0.0071(13) 0.0065(12)
C6 0.0393(15) 0.0371(14) 0.0494(17) 0.0082(13) 0.0018(13) 0.0013(12)
C7 0.0341(13) 0.0283(12) 0.0326(13) 0.0056(10) 0.0022(11) 0.0012(10)
C8 0.0373(13) 0.0286(12) 0.0310(13) 0.0078(10) 0.0032(11) 0.0008(10)
C9 0.120(4) 0.114(4) 0.066(3) 0.059(3) 0.035(3) 0.042(3)
C10 0.114(4) 0.130(4) 0.042(2) 0.028(2) 0.002(2) 0.062(3)
C11 0.101(3) 0.087(3) 0.084(3) 0.012(2) 0.043(3) -0.030(3)
C12 0.081(3) 0.074(3) 0.056(2) 0.0138(19) 0.031(2) 0.015(2)
C13 0.055(2) 0.091(3) 0.114(4) 0.035(3) -0.012(2) 0.014(2)
C14 0.098(3) 0.065(3) 0.079(3) 0.016(2) -0.005(2) 0.047(2)
C15 0.066(2) 0.081(3) 0.051(2) 0.0206(18) 0.0214(17) 0.0155(19)
C16 0.056(2) 0.0459(19) 0.072(2) -0.0004(17) -0.0051(18) -0.0097(16)
C17 0.076(3) 0.072(3) 0.092(3) 0.014(2) 0.047(2) 0.005(2)
C18 0.0379(17) 0.066(2) 0.095(3) 0.018(2) -0.0011(18) 0.0061(16)
C1S 0.0551(17) 0.0333(14) 0.0376(14) 0.0108(12) 0.0118(13) 0.0060(12)
O1S 0.0577(13) 0.0399(11) 0.0400(11) 0.0015(9) 0.0095(10) 0.0035(9)

loop_
_atom_type_symbol
_atom_type_description
_atom_type_scat_dispersion_real
_atom_type_scat_dispersion_imag
_atom_type_scat_source
C C 0.0033 0.0016 'International Tables Vol C Tables 4.2.6.8 and 6.1.1.4'
H H 0.0000 0.0000 'International Tables Vol C Tables 4.2.6.8 and 6.1.1.4'
N N 0.0061 0.0033 'International Tables Vol C Tables 4.2.6.8 and 6.1.1.4'
O O 0.0106 0.0060 'International Tables Vol C Tables 4.2.6.8 and 6.1.1.4'
F F 0.0171 0.0103 'International Tables Vol C Tables 4.2.6.8 and 6.1.1.4'
P P 0.1023 0.0942 'International Tables Vol C Tables 4.2.6.8 and 6.1.1.4'
S S 0.1246 0.1234 'International Tables Vol C Tables 4.2.6.8 and 6.1.1.4'
Ni Ni 0.3393 1.1124 'International Tables Vol C Tables 4.2.6.8 and 6.1.1.4'
Cu Cu 0.3201 1.2651 'International Tables Vol C Tables 4.2.6.8 and 6.1.1.4'

loop_
_geom_angle_atom_site_label_1
_geom_angle_atom_site_label_2
_geom_angle_atom_site_label_3
_geom_angle
_geom_angle_site_symmetry_1
_geom_angle_site_symmetry_3
_geom_angle_publ_flag
N2 Cu1 N4 83.65(9) . . ?
N2 Cu1 N1 93.67(9) . . ?
N4 Cu1 N1 173.39(10) . . ?
N2 Cu1 N3 174.52(10) . . ?
N4 Cu1 N3 93.38(9) . . ?
N1 Cu1 N3 88.80(10) . . ?
N1S Ni1 O1 168.87(9) . . ?
N1S Ni1 O2 92.79(9) . . ?
O1 Ni1 O2 81.17(7) . . ?
N1S Ni1 N6 96.30(10) . . ?
O1 Ni1 N6 90.45(9) . . ?
O2 Ni1 N6 170.18(9) . . ?
N1S Ni1 O1S 88.43(9) . . ?
O1 Ni1 O1S 82.36(8) . . ?
O2 Ni1 O1S 90.84(8) . . ?
N6 Ni1 O1S 93.12(10) . . ?
N1S Ni1 N5 95.56(11) . . ?
O1 Ni1 N5 93.87(9) . . ?
O2 Ni1 N5 90.80(9) . . ?
N6 Ni1 N5 84.63(11) . . ?
O1S Ni1 N5 175.61(9) . . ?
F1 P1 F4 93.3(2) . . ?
F1 P1 F5 92.15(18) . . ?
F4 P1 F5 91.2(2) . . ?
F1 P1 F3 91.3(2) . . ?
F4 P1 F3 175.3(2) . . ?
F5 P1 F3 89.02(17) . . ?
F1 P1 F2 177.82(19) . . ?
F4 P1 F2 87.92(18) . . ?
F5 P1 F2 89.61(15) . . ?
F3 P1 F2 87.44(17) . . ?
F1 P1 F6 90.84(18) . . ?
F4 P1 F6 91.60(18) . . ?
F5 P1 F6 175.75(18) . . ?
F3 P1 F6 87.90(15) . . ?
F2 P1 F6 87.33(16) . . ?
C7 O1 Ni1 112.64(15) . . ?
C8 O2 Ni1 111.47(15) . . ?
C1 N1 Cu1 121.28(18) . . ?
C7 N2 C3 117.6(2) . . ?
C7 N2 Cu1 112.68(17) . . ?
C3 N2 Cu1 129.50(17) . . ?
C4 N3 Cu1 121.61(19) . . ?
C8 N4 C6 118.1(2) . . ?
C8 N4 Cu1 112.21(17) . . ?
C6 N4 Cu1 129.07(17) . . ?
C9 N5 C12 109.1(3) . . ?
C9 N5 C11 110.5(3) . . ?
C12 N5 C11 107.0(3) . . ?
C9 N5 Ni1 104.4(2) . . ?
C12 N5 Ni1 113.8(2) . . ?
C11 N5 Ni1 112.0(2) . . ?
C14 N6 C10 111.6(3) . . ?
C14 N6 C13 106.7(3) . . ?
C10 N6 C13 108.4(4) . . ?
C14 N6 Ni1 115.0(2) . . ?
C10 N6 Ni1 102.8(2) . . ?
C13 N6 Ni1 112.1(2) . . ?
C1S N1S Ni1 171.5(3) . . ?
N1 C1 C2 114.8(2) . . ?
C15 C2 C1 111.5(3) . . ?
C15 C2 C3 110.6(3) . . ?
C1 C2 C3 110.3(3) . . ?
C15 C2 C16 109.0(3) . . ?
C1 C2 C16 108.1(3) . . ?
C3 C2 C16 107.1(2) . . ?
N2 C3 C2 112.1(2) . . ?
N3 C4 C5 114.4(3) . . ?
C17 C5 C6 111.6(3) . . ?
C17 C5 C4 111.8(3) . . ?
C6 C5 C4 110.1(3) . . ?
C17 C5 C18 110.1(3) . . ?
C6 C5 C18 106.3(3) . . ?
C4 C5 C18 106.5(3) . . ?
N4 C6 C5 113.2(2) . . ?
O1 C7 N2 127.9(2) . . ?
O1 C7 C8 117.4(2) . . ?
N2 C7 C8 114.6(2) . . ?
O2 C8 N4 127.8(2) . . ?
O2 C8 C7 117.1(2) . . ?
N4 C8 C7 115.1(2) . . ?
N5 C9 C10 111.9(3) . . ?
N6 C10 C9 112.5(4) . . ?
N1S C1S S1S 178.7(3) . . ?

loop_
_geom_bond_atom_site_label_1
_geom_bond_atom_site_label_2
_geom_bond_distance
_geom_bond_site_symmetry_2
_geom_bond_publ_flag
Cu1 N2 1.953(2) . ?
Cu1 N4 1.963(2) . ?
Cu1 N1 2.013(2) . ?
Cu1 N3 2.016(2) . ?
Ni1 N1S 2.050(2) . ?
Ni1 O1 2.0514(18) . ?
Ni1 O2 2.0741(18) . ?
Ni1 N6 2.140(3) . ?
Ni1 O1S 2.142(2) . ?
Ni1 N5 2.158(3) . ?
S1S C1S 1.643(3) . ?
P1 F1 1.544(3) . ?
P1 F4 1.547(3) . ?
P1 F5 1.583(3) . ?
P1 F3 1.590(3) . ?
P1 F2 1.591(3) . ?
P1 F6 1.593(3) . ?
O1 C7 1.260(3) . ?
O2 C8 1.275(3) . ?
N1 C1 1.483(4) . ?
N2 C7 1.299(3) . ?
N2 C3 1.468(3) . ?
N3 C4 1.477(4) . ?
N4 C8 1.291(3) . ?
N4 C6 1.466(3) . ?
N5 C9 1.463(5) . ?
N5 C12 1.475(4) . ?
N5 C11 1.476(5) . ?
N6 C14 1.464(4) . ?
N6 C10 1.467(5) . ?
N6 C13 1.478(5) . ?
N1S C1S 1.145(4) . ?
C1 C2 1.520(4) . ?
C2 C15 1.513(4) . ?
C2 C3 1.529(4) . ?
C2 C16 1.537(4) . ?
C4 C5 1.531(5) . ?
C5 C17 1.518(5) . ?
C5 C6 1.521(4) . ?
C5 C18 1.547(4) . ?
C7 C8 1.522(3) . ?
C9 C10 1.475(7) . ?

loop_
_geom_hbond_atom_site_label_D
_geom_hbond_atom_site_label_H
_geom_hbond_atom_site_label_A
_geom_hbond_distance_DH
_geom_hbond_distance_HA
_geom_hbond_distance_DA
_geom_hbond_angle_DHA
_geom_hbond_site_symmetry_A
N1 H1B S1S 0.90 2.61 3.491(3) 167.7 1_545
N1 H1A F2 0.90 2.39 3.260(4) 163.1 2_756
N1 H1A F3 0.90 2.49 3.261(4) 143.3 2_756
N3 H3A S1S 0.90 2.85 3.702(3) 158.6 1_545
N3 H3B F3 0.90 2.31 3.107(4) 147.7 2_756
N3 H3B F6 0.90 2.34 3.092(4) 141.5 2_756
O1S H1SB O2 0.85 1.87 2.716(3) 171.7 2_666

loop_
_geom_torsion_atom_site_label_1
_geom_torsion_atom_site_label_2
_geom_torsion_atom_site_label_3
_geom_torsion_atom_site_label_4
_geom_torsion
_geom_torsion_site_symmetry_1
_geom_torsion_site_symmetry_2
_geom_torsion_site_symmetry_3
_geom_torsion_site_symmetry_4
_geom_torsion_publ_flag
N1S Ni1 O1 C7 -60.5(6) . . . . ?
O2 Ni1 O1 C7 -2.85(18) . . . . ?
N6 Ni1 O1 C7 172.0(2) . . . . ?
O1S Ni1 O1 C7 -94.89(19) . . . . ?
N5 Ni1 O1 C7 87.4(2) . . . . ?
N1S Ni1 O2 C8 174.61(19) . . . . ?
O1 Ni1 O2 C8 4.01(18) . . . . ?
N6 Ni1 O2 C8 -27.7(7) . . . . ?
O1S Ni1 O2 C8 86.14(18) . . . . ?
N5 Ni1 O2 C8 -89.78(19) . . . . ?
N2 Cu1 N1 C1 -6.6(2) . . . . ?
N4 Cu1 N1 C1 -72.3(9) . . . . ?
N3 Cu1 N1 C1 178.3(2) . . . . ?
N4 Cu1 N2 C7 -10.8(2) . . . . ?
N1 Cu1 N2 C7 175.2(2) . . . . ?
N3 Cu1 N2 C7 -68.1(11) . . . . ?
N4 Cu1 N2 C3 174.8(3) . . . . ?
N1 Cu1 N2 C3 0.8(3) . . . . ?
N3 Cu1 N2 C3 117.5(10) . . . . ?
N2 Cu1 N3 C4 65.7(11) . . . . ?
N4 Cu1 N3 C4 8.8(3) . . . . ?
N1 Cu1 N3 C4 -177.4(3) . . . . ?
N2 Cu1 N4 C8 11.95(19) . . . . ?
N1 Cu1 N4 C8 78.3(9) . . . . ?
N3 Cu1 N4 C8 -172.7(2) . . . . ?
N2 Cu1 N4 C6 -177.3(3) . . . . ?
N1 Cu1 N4 C6 -111.0(8) . . . . ?
N3 Cu1 N4 C6 -1.9(3) . . . . ?
N1S Ni1 N5 C9 -86.5(3) . . . . ?
O1 Ni1 N5 C9 99.5(3) . . . . ?
O2 Ni1 N5 C9 -179.3(3) . . . . ?
N6 Ni1 N5 C9 9.4(3) . . . . ?
O1S Ni1 N5 C9 68.8(13) . . . . ?
N1S Ni1 N5 C12 154.7(2) . . . . ?
O1 Ni1 N5 C12 -19.4(2) . . . . ?
O2 Ni1 N5 C12 61.8(2) . . . . ?
N6 Ni1 N5 C12 -109.5(2) . . . . ?
O1S Ni1 N5 C12 -50.1(13) . . . . ?
N1S Ni1 N5 C11 33.1(3) . . . . ?
O1 Ni1 N5 C11 -140.9(3) . . . . ?
O2 Ni1 N5 C11 -59.7(3) . . . . ?
N6 Ni1 N5 C11 129.0(3) . . . . ?
O1S Ni1 N5 C11 -171.6(11) . . . . ?
N1S Ni1 N6 C14 -8.9(3) . . . . ?
O1 Ni1 N6 C14 162.2(3) . . . . ?
O2 Ni1 N6 C14 -166.5(5) . . . . ?
O1S Ni1 N6 C14 79.8(3) . . . . ?
N5 Ni1 N6 C14 -103.9(3) . . . . ?
N1S Ni1 N6 C10 112.6(3) . . . . ?
O1 Ni1 N6 C10 -76.2(3) . . . . ?
O2 Ni1 N6 C10 -45.0(7) . . . . ?
O1S Ni1 N6 C10 -158.6(3) . . . . ?
N5 Ni1 N6 C10 17.6(3) . . . . ?
N1S Ni1 N6 C13 -131.1(3) . . . . ?
O1 Ni1 N6 C13 40.0(3) . . . . ?
O2 Ni1 N6 C13 71.3(7) . . . . ?
O1S Ni1 N6 C13 -42.3(3) . . . . ?
N5 Ni1 N6 C13 133.9(3) . . . . ?
O1 Ni1 N1S C1S -131.9(17) . . . . ?
O2 Ni1 N1S C1S 171.4(18) . . . . ?
N6 Ni1 N1S C1S -4.8(18) . . . . ?
O1S Ni1 N1S C1S -97.8(18) . . . . ?
N5 Ni1 N1S C1S 80.4(18) . . . . ?
Cu1 N1 C1 C2 41.3(4) . . . . ?
N1 C1 C2 C15 50.7(4) . . . . ?
N1 C1 C2 C3 -72.7(3) . . . . ?
N1 C1 C2 C16 170.5(3) . . . . ?
C7 N2 C3 C2 157.5(3) . . . . ?
Cu1 N2 C3 C2 -28.3(4) . . . . ?
C15 C2 C3 N2 -60.5(3) . . . . ?
C1 C2 C3 N2 63.4(3) . . . . ?
C16 C2 C3 N2 -179.2(3) . . . . ?
Cu1 N3 C4 C5 -43.3(4) . . . . ?
N3 C4 C5 C17 -52.3(4) . . . . ?
N3 C4 C5 C6 72.5(4) . . . . ?
N3 C4 C5 C18 -172.6(3) . . . . ?
C8 N4 C6 C5 -161.2(3) . . . . ?
Cu1 N4 C6 C5 28.6(4) . . . . ?
C17 C5 C6 N4 62.3(3) . . . . ?
C4 C5 C6 N4 -62.6(4) . . . . ?
C18 C5 C6 N4 -177.6(3) . . . . ?
Ni1 O1 C7 N2 -176.8(2) . . . . ?
Ni1 O1 C7 C8 1.4(3) . . . . ?
C3 N2 C7 O1 1.2(4) . . . . ?
Cu1 N2 C7 O1 -173.9(2) . . . . ?
C3 N2 C7 C8 -177.0(2) . . . . ?
Cu1 N2 C7 C8 7.9(3) . . . . ?
Ni1 O2 C8 N4 174.0(2) . . . . ?
Ni1 O2 C8 C7 -4.4(3) . . . . ?
C6 N4 C8 O2 -1.0(4) . . . . ?
Cu1 N4 C8 O2 170.8(2) . . . . ?
C6 N4 C8 C7 177.4(2) . . . . ?
Cu1 N4 C8 C7 -10.8(3) . . . . ?
O1 C7 C8 O2 2.2(4) . . . . ?
N2 C7 C8 O2 -179.4(2) . . . . ?
O1 C7 C8 N4 -176.4(2) . . . . ?
N2 C7 C8 N4 2.0(4) . . . . ?
C12 N5 C9 C10 85.9(4) . . . . ?
C11 N5 C9 C10 -156.7(4) . . . . ?
Ni1 N5 C9 C10 -36.1(4) . . . . ?
C14 N6 C10 C9 80.2(4) . . . . ?
C13 N6 C10 C9 -162.5(4) . . . . ?
Ni1 N6 C10 C9 -43.6(4) . . . . ?
N5 C9 C10 N6 57.6(5) . . . . ?
Ni1 N1S C1S S1S -24(16) . . . . ?
